data_7246951
loop_
_publ_author_name
'Kehoe, Roberta A.'
'Light, Mark E.'
'Jones, David J.'
'McGlacken, Gerard P.'

_publ_section_title
;
 A phosphine free, inorganic base free, one-pot tandem Mizoroki--Heck
 olefination/direct arylation/hydrogenation sequence, to give multicyclic
 alkylated heteroarenes
;
_journal_issue 14
_journal_name_full 'Green Chemistry'
_journal_page_first 5654
_journal_page_last 5660
_journal_paper_doi 10.1039/D3GC01403G
_journal_volume 25
_journal_year 2023
_chemical_formula_moiety 'C23 H17 N O'
_chemical_formula_sum 'C23 H17 N O'
_chemical_formula_weight 323.38
_space_group_crystal_system monoclinic
_space_group_IT_number 14
_space_group_name_Hall '-P 2ybc'
_space_group_name_H-M_alt 'P 1 21/c 1'
_atom_sites_solution_hydrogens geom
_atom_sites_solution_primary dual
_audit_creation_date 2022-01-20
_audit_creation_method
;
Olex2 1.5-alpha
(compiled 2021.12.21 svn.raa29eb21 for OlexSys, GUI svn.r6440)
;
_audit_update_record
;
2022-01-20 deposited with the CCDC.	2023-06-21 downloaded from the CCDC.
;
_cell_angle_alpha 90
_cell_angle_beta 92.5230(10)
_cell_angle_gamma 90
_cell_formula_units_Z 4
_cell_length_a 4.80750(10)
_cell_length_b 27.2149(4)
_cell_length_c 12.4496(2)
_cell_measurement_reflns_used 8715
_cell_measurement_temperature 100(2)
_cell_measurement_theta_max 76.1850
_cell_measurement_theta_min 3.8870
_cell_volume 1627.27(5)
_computing_cell_refinement 'CrysAlisPro 1.171.41.93a (Rigaku OD, 2020)'
_computing_data_collection 'CrysAlisPro 1.171.41.93a (Rigaku OD, 2020)'
_computing_data_reduction 'CrysAlisPro 1.171.41.93a (Rigaku OD, 2020)'
_computing_molecular_graphics 'Olex2 1.5-alpha (Dolomanov et al., 2009)'
_computing_publication_material 'Olex2 1.5-alpha (Dolomanov et al., 2009)'
_computing_structure_refinement 'SHELXL 2016/6 (Sheldrick, 2015)'
_computing_structure_solution 'SHELXT 2014/5 (Sheldrick, 2014)'
_diffrn_ambient_temperature 100(2)
_diffrn_detector 'Hybrid Pixel Array Detector'
_diffrn_detector_area_resol_mean 10.0000
_diffrn_detector_type HyPix
_diffrn_measured_fraction_theta_full 1.000
_diffrn_measured_fraction_theta_max 0.956
_diffrn_measurement_details
;
List of Runs (angles in degrees, time in seconds):

  # Type    Start    End  Width  t~exp~   \w     \q     \k     \f   Frames
#--------------------------------------------------------------------------
  1  \w    -68.00  11.00   0.50    0.76    --  -45.19  84.00-124.00  158
  2  \w    -17.00  68.00   0.50    0.76    --   45.19 -84.00 115.00  170
  3  \w    -91.00 -23.00   0.50    3.03    --  -97.00  84.00-124.00  136
  4  \w   -170.00-106.00   0.50    3.03    --  -97.00 -84.00 115.00  128
  5  \w     99.00 175.00   0.50    3.03    --  109.75  84.00-124.00  152
  6  \w     37.00  85.00   0.50    3.03    --  109.75 -84.00 115.00   96
  7  \w   -120.00 -39.00   0.50    0.76    --  -45.19 -38.00  30.00  162
  8  \w    -27.00  42.00   0.50    0.76    --   45.19 -57.00 -30.00  138
  9  \w    -30.00  16.00   0.50    0.76    --   45.19 -38.00   0.00   92
 10  \w    -30.00  16.00   0.50    0.76    --   45.19 -38.00  30.00   92
 11  \w   -139.00 -90.00   0.50    3.03    --  -97.00 -15.00 120.00   98
 12  \w   -139.00 -90.00   0.50    3.03    --  -97.00 -15.00 -90.00   98
 13  \w   -139.00 -90.00   0.50    3.03    --  -97.00 -15.00  90.00   98
 14  \w    -54.00 -23.00   0.50    3.03    --  -97.00  61.00-120.00   62
 15  \w    -54.00 -23.00   0.50    3.03    --  -97.00  61.00 120.00   62
 16  \w    -54.00 -23.00   0.50    3.03    --  -97.00  61.00  60.00   62
 17  \w    -54.00 -23.00   0.50    3.03    --  -97.00  61.00-150.00   62
 18  \w     37.00  72.00   0.50    3.03    --  109.75 -77.00-180.00   70
 19  \w    104.00 133.00   0.50    3.03    --  109.75  15.00   0.00   58
 20  \w    104.00 133.00   0.50    3.03    --  109.75  15.00-120.00   58
 21  \w     37.00  72.00   0.50    3.03    --  109.75 -77.00 -90.00   70
 22  \w     37.00  72.00   0.50    3.03    --  109.75 -77.00  30.00   70
 23  \w    104.00 133.00   0.50    3.03    --  109.75  15.00  60.00   58
 24  \w    104.00 163.00   0.50    3.03    --  109.75  30.00-180.00  118
 25  \w     37.00  72.00   0.50    3.03    --  109.75 -77.00   0.00   70
 26  \w     37.00  72.00   0.50    3.03    --  109.75 -77.00 150.00   70
 27  \w    104.00 163.00   0.50    3.03    --  109.75  30.00   0.00  118
 28  \w   -120.00 -39.00   0.50    0.76    --  -45.19 -38.00 120.00  162
 29  \w   -120.00 -39.00   0.50    0.76    --  -45.19 -38.00-150.00  162
 30  \w   -120.00 -39.00   0.50    0.76    --  -45.19 -38.00 -60.00  162
;
_diffrn_measurement_device 'four-circle diffractometer'
_diffrn_measurement_device_type 'ROD, Synergy Custom system, HyPix'
_diffrn_measurement_method '\w scans'
_diffrn_orient_matrix_type 'CrysAlisPro convention (1999,Acta A55,543-557)'
_diffrn_orient_matrix_UB_11 0.1516700000
_diffrn_orient_matrix_UB_12 -0.0495689000
_diffrn_orient_matrix_UB_13 0.0145108000
_diffrn_orient_matrix_UB_21 -0.0200761000
_diffrn_orient_matrix_UB_22 0.0042944000
_diffrn_orient_matrix_UB_23 0.1228206000
_diffrn_orient_matrix_UB_31 -0.2819344000
_diffrn_orient_matrix_UB_32 -0.0269775000
_diffrn_orient_matrix_UB_33 -0.0071445000
_diffrn_radiation_monochromator mirror
_diffrn_radiation_probe x-ray
_diffrn_radiation_type 'Cu K\a'
_diffrn_radiation_wavelength 1.54184
_diffrn_reflns_av_R_equivalents 0.0347
_diffrn_reflns_av_unetI/netI 0.0264
_diffrn_reflns_Laue_measured_fraction_full 1.000
_diffrn_reflns_Laue_measured_fraction_max 0.956
_diffrn_reflns_limit_h_max 5
_diffrn_reflns_limit_h_min -5
_diffrn_reflns_limit_k_max 33
_diffrn_reflns_limit_k_min -34
_diffrn_reflns_limit_l_max 15
_diffrn_reflns_limit_l_min -15
_diffrn_reflns_number 15653
_diffrn_reflns_point_group_measured_fraction_full 1.000
_diffrn_reflns_point_group_measured_fraction_max 0.956
_diffrn_reflns_theta_full 67.684
_diffrn_reflns_theta_max 76.365
_diffrn_reflns_theta_min 3.248
_diffrn_source 'Rotating-anode X-ray tube'
_diffrn_source_type 'Rigaku (Cu) X-ray Source'
_exptl_absorpt_coefficient_mu 0.628
_exptl_absorpt_correction_T_max 1.00000
_exptl_absorpt_correction_T_min 0.84299
_exptl_absorpt_correction_type multi-scan
_exptl_absorpt_process_details
;
CrysAlisPro 1.171.41.93a (Rigaku Oxford Diffraction, 2020)
Empirical absorption correction using spherical harmonics,
implemented in SCALE3 ABSPACK scaling algorithm.
;
_exptl_crystal_colour 'clear colourless'
_exptl_crystal_colour_lustre clear
_exptl_crystal_colour_primary colourless
_exptl_crystal_density_diffrn 1.320
_exptl_crystal_description needle
_exptl_crystal_F_000 680
_exptl_crystal_recrystallization_method 'The material was recrystallised from methanol by slow evaporation'
_exptl_crystal_size_max 0.24
_exptl_crystal_size_mid 0.05
_exptl_crystal_size_min 0.02
_refine_diff_density_max 0.177
_refine_diff_density_min -0.219
_refine_diff_density_rms 0.040
_refine_ls_extinction_method none
_refine_ls_goodness_of_fit_ref 1.062
_refine_ls_hydrogen_treatment constr
_refine_ls_matrix_type full
_refine_ls_number_parameters 226
_refine_ls_number_reflns 3254
_refine_ls_number_restraints 0
_refine_ls_restrained_S_all 1.062
_refine_ls_R_factor_all 0.0454
_refine_ls_R_factor_gt 0.0402
_refine_ls_shift/su_max 0.000
_refine_ls_shift/su_mean 0.000
_refine_ls_structure_factor_coef Fsqd
_refine_ls_weighting_details 'w=1/[\s^2^(Fo^2^)+(0.0313P)^2^+0.7901P] where P=(Fo^2^+2Fc^2^)/3'
_refine_ls_weighting_scheme calc
_refine_ls_wR_factor_gt 0.0932
_refine_ls_wR_factor_ref 0.0957
_reflns_Friedel_coverage 0.000
_reflns_number_gt 2923
_reflns_number_total 3254
_reflns_threshold_expression 'I > 2\s(I)'
_cod_data_source_file d3gc01403g2.cif
_cod_data_source_block 2021acc0020_d1_100k
_cod_depositor_comments 'Adding full bibliography for 7246950--7246958.cif.'
_cod_database_code 7246951
_shelx_shelxl_version_number 2016/6
_chemical_oxdiff_formula 'C12 H12 N1 O1'
_chemical_oxdiff_usercomment 'RAK-398 MeOH'
_shelx_space_group_comment
;
The symmetry employed for this shelxl refinement is uniquely defined
by the following loop, which should always be used as a source of
symmetry information in preference to the above space-group names.
They are only intended as comments.
;
_shelx_estimated_absorpt_t_max 0.988
_shelx_estimated_absorpt_t_min 0.864
_olex2_refinement_description
;
1. Fixed Uiso
 At 1.2 times of:
  All C(H) groups, All C(H,H) groups
2.a Secondary CH2 refined with riding coordinates:
 C16(H16A,H16B), C17(H17A,H17B)
2.b Aromatic/amide H refined with riding coordinates:
 C2(H2), C3(H3), C4(H4), C5(H5), C7(H7), C12(H12), C14(H14), C15(H15),
 C19(H19), C20(H20), C21(H21), C22(H22), C23(H23)
;
_olex2_diffrn_ambient_temperature_device 'Oxford Cryosystems'
_olex2_exptl_crystal_mounting_method 'The crystal was mounted on a MITIGEN holder with silicon oil'
_olex2_submission_original_sample_id 'RAK-398 MeOH'
_olex2_submission_special_instructions 'No special instructions were received'
_oxdiff_exptl_absorpt_empirical_details
;
Empirical correction (ABSPACK) includes:
- Absorption correction using spherical harmonics
- Frame scaling
;
_oxdiff_exptl_absorpt_empirical_full_max 1.528
_oxdiff_exptl_absorpt_empirical_full_min 0.803

loop_
_space_group_symop_operation_xyz
'x, y, z'
'-x, y+1/2, -z+1/2'
'-x, -y, -z'
'x, -y-1/2, z-1/2'

loop_
_atom_site_label
_atom_site_type_symbol
_atom_site_fract_x
_atom_site_fract_y
_atom_site_fract_z
_atom_site_U_iso_or_equiv
_atom_site_adp_type
_atom_site_occupancy
_atom_site_site_symmetry_order
_atom_site_calc_flag
_atom_site_refinement_flags_posn
_atom_site_refinement_flags_adp
_atom_site_refinement_flags_occupancy
_atom_site_disorder_assembly
_atom_site_disorder_group
O1 O 0.54746(19) 0.34895(3) 0.17743(7) 0.0221(2) Uani 1 1 d . . . . .
N1 N 0.7621(2) 0.38025(4) 0.49486(9) 0.0270(3) Uani 1 1 d . . . . .
C1 C 0.8393(3) 0.39800(5) 0.30358(10) 0.0214(3) Uani 1 1 d . . . . .
C2 C 0.9868(3) 0.42495(5) 0.22745(11) 0.0232(3) Uani 1 1 d . . . . .
H2 H 0.950215 0.419718 0.152712 0.028 Uiso 1 1 calc R U . . .
C3 C 1.1827(3) 0.45867(5) 0.26192(12) 0.0258(3) Uani 1 1 d . . . . .
H3 H 1.281885 0.476842 0.210871 0.031 Uiso 1 1 calc R U . . .
C4 C 1.2380(3) 0.46652(5) 0.37282(12) 0.0280(3) Uani 1 1 d . . . . .
H4 H 1.373278 0.490163 0.395772 0.034 Uiso 1 1 calc R U . . .
C5 C 1.0987(3) 0.44045(5) 0.44789(12) 0.0275(3) Uani 1 1 d . . . . .
H5 H 1.139364 0.446078 0.522244 0.033 Uiso 1 1 calc R U . . .
C6 C 0.8955(3) 0.40532(5) 0.41574(11) 0.0237(3) Uani 1 1 d . . . . .
C7 C 0.5687(3) 0.34829(5) 0.46580(11) 0.0255(3) Uani 1 1 d . . . . .
H7 H 0.474243 0.331501 0.520293 0.031 Uiso 1 1 calc R U . . .
C8 C 0.4947(3) 0.33772(5) 0.35722(11) 0.0215(3) Uani 1 1 d . . . . .
C9 C 0.6335(3) 0.36262(5) 0.27927(10) 0.0205(3) Uani 1 1 d . . . . .
C10 C 0.3447(3) 0.31337(5) 0.19099(10) 0.0214(3) Uani 1 1 d . . . . .
C11 C 0.3026(3) 0.30503(5) 0.29983(10) 0.0207(3) Uani 1 1 d . . . . .
C12 C 0.1035(3) 0.27055(5) 0.32783(11) 0.0226(3) Uani 1 1 d . . . . .
H12 H 0.069695 0.264647 0.401333 0.027 Uiso 1 1 calc R U . . .
C13 C -0.0450(3) 0.24492(5) 0.24776(11) 0.0236(3) Uani 1 1 d . . . . .
C14 C 0.0059(3) 0.25445(5) 0.13939(11) 0.0267(3) Uani 1 1 d . . . . .
H14 H -0.096068 0.236656 0.085103 0.032 Uiso 1 1 calc R U . . .
C15 C 0.2005(3) 0.28906(5) 0.10885(11) 0.0260(3) Uani 1 1 d . . . . .
H15 H 0.232158 0.295570 0.035426 0.031 Uiso 1 1 calc R U . . .
C16 C -0.2521(3) 0.20601(5) 0.27752(12) 0.0253(3) Uani 1 1 d . . . . .
H16A H -0.410254 0.206084 0.223850 0.030 Uiso 1 1 calc R U . . .
H16B H -0.325721 0.214112 0.348396 0.030 Uiso 1 1 calc R U . . .
C17 C -0.1220(3) 0.15437(5) 0.28253(11) 0.0230(3) Uani 1 1 d . . . . .
H17A H -0.061439 0.145133 0.210278 0.028 Uiso 1 1 calc R U . . .
H17B H 0.044607 0.154814 0.332181 0.028 Uiso 1 1 calc R U . . .
C18 C -0.3249(3) 0.11658(5) 0.32031(11) 0.0222(3) Uani 1 1 d . . . . .
C19 C -0.4773(3) 0.08727(5) 0.24759(11) 0.0243(3) Uani 1 1 d . . . . .
H19 H -0.449072 0.090377 0.172846 0.029 Uiso 1 1 calc R U . . .
C20 C -0.6703(3) 0.05349(5) 0.28272(11) 0.0262(3) Uani 1 1 d . . . . .
H20 H -0.774058 0.033938 0.232039 0.031 Uiso 1 1 calc R U . . .
C21 C -0.7114(3) 0.04831(5) 0.39191(12) 0.0271(3) Uani 1 1 d . . . . .
H21 H -0.841421 0.024958 0.416166 0.033 Uiso 1 1 calc R U . . .
C22 C -0.5619(3) 0.07738(5) 0.46516(12) 0.0291(3) Uani 1 1 d . . . . .
H22 H -0.590145 0.074161 0.539878 0.035 Uiso 1 1 calc R U . . .
C23 C -0.3705(3) 0.11125(5) 0.42948(11) 0.0268(3) Uani 1 1 d . . . . .
H23 H -0.268990 0.131093 0.480293 0.032 Uiso 1 1 calc R U . . .

loop_
_atom_site_aniso_label
_atom_site_aniso_U_11
_atom_site_aniso_U_22
_atom_site_aniso_U_33
_atom_site_aniso_U_23
_atom_site_aniso_U_13
_atom_site_aniso_U_12
O1 0.0244(5) 0.0198(4) 0.0221(5) -0.0004(4) 0.0020(4) -0.0026(4)
N1 0.0265(6) 0.0297(6) 0.0248(6) -0.0014(5) 0.0005(5) 0.0027(5)
C1 0.0195(6) 0.0180(6) 0.0267(7) -0.0015(5) 0.0014(5) 0.0046(5)
C2 0.0230(7) 0.0197(6) 0.0269(7) -0.0009(5) 0.0010(5) 0.0033(5)
C3 0.0225(7) 0.0196(6) 0.0355(8) -0.0008(6) 0.0026(6) 0.0018(5)
C4 0.0235(7) 0.0208(6) 0.0391(8) -0.0060(6) -0.0030(6) 0.0006(5)
C5 0.0262(7) 0.0268(7) 0.0290(7) -0.0070(6) -0.0029(6) 0.0048(6)
C6 0.0212(7) 0.0227(6) 0.0271(7) -0.0027(5) 0.0008(5) 0.0057(5)
C7 0.0263(7) 0.0264(7) 0.0240(7) 0.0018(5) 0.0041(5) 0.0040(6)
C8 0.0205(6) 0.0187(6) 0.0256(7) 0.0006(5) 0.0030(5) 0.0038(5)
C9 0.0212(6) 0.0183(6) 0.0219(6) -0.0013(5) 0.0009(5) 0.0047(5)
C10 0.0209(6) 0.0176(6) 0.0260(7) 0.0007(5) 0.0034(5) -0.0003(5)
C11 0.0209(6) 0.0173(6) 0.0240(6) 0.0010(5) 0.0024(5) 0.0050(5)
C12 0.0231(7) 0.0190(6) 0.0260(7) 0.0031(5) 0.0054(5) 0.0054(5)
C13 0.0217(7) 0.0181(6) 0.0315(7) 0.0008(5) 0.0050(5) 0.0023(5)
C14 0.0268(7) 0.0231(7) 0.0303(7) -0.0025(6) 0.0020(6) -0.0040(5)
C15 0.0298(8) 0.0255(7) 0.0230(7) -0.0006(5) 0.0028(5) -0.0036(6)
C16 0.0219(7) 0.0205(7) 0.0338(7) 0.0011(5) 0.0057(5) 0.0006(5)
C17 0.0208(7) 0.0199(6) 0.0286(7) -0.0001(5) 0.0045(5) 0.0002(5)
C18 0.0194(6) 0.0179(6) 0.0294(7) 0.0009(5) 0.0042(5) 0.0030(5)
C19 0.0275(7) 0.0202(6) 0.0253(7) 0.0010(5) 0.0031(5) 0.0026(5)
C20 0.0265(7) 0.0198(6) 0.0321(7) -0.0021(5) 0.0007(6) -0.0005(5)
C21 0.0248(7) 0.0213(7) 0.0357(8) 0.0032(6) 0.0066(6) -0.0022(5)
C22 0.0314(8) 0.0298(7) 0.0267(7) 0.0023(6) 0.0064(6) -0.0017(6)
C23 0.0264(7) 0.0256(7) 0.0282(7) -0.0015(6) 0.0007(5) -0.0019(6)

loop_
_atom_type_symbol
_atom_type_description
_atom_type_scat_dispersion_real
_atom_type_scat_dispersion_imag
_atom_type_scat_source
C C 0.0181 0.0091 'International Tables Vol C Tables 4.2.6.8 and 6.1.1.4'
H H 0.0000 0.0000 'International Tables Vol C Tables 4.2.6.8 and 6.1.1.4'
N N 0.0311 0.0180 'International Tables Vol C Tables 4.2.6.8 and 6.1.1.4'
O O 0.0492 0.0322 'International Tables Vol C Tables 4.2.6.8 and 6.1.1.4'

loop_
_exptl_crystal_face_index_h
_exptl_crystal_face_index_k
_exptl_crystal_face_index_l
_exptl_crystal_face_perp_dist
0 -1 5 0.0097
0 1 -5 0.0097
2 5 0 0.0992
-2 -5 0 0.0992
0 -1 0 0.0261
0 1 0 0.0261

loop_
_geom_angle_atom_site_label_1
_geom_angle_atom_site_label_2
_geom_angle_atom_site_label_3
_geom_angle
_geom_angle_site_symmetry_1
_geom_angle_site_symmetry_3
_geom_angle_publ_flag
C9 O1 C10 105.20(10) . . ?
C7 N1 C6 118.49(12) . . ?
C2 C1 C6 120.36(12) . . ?
C9 C1 C2 125.51(12) . . ?
C9 C1 C6 114.13(12) . . ?
C1 C2 H2 120.1 . . ?
C3 C2 C1 119.72(13) . . ?
C3 C2 H2 120.1 . . ?
C2 C3 H3 119.8 . . ?
C2 C3 C4 120.34(13) . . ?
C4 C3 H3 119.8 . . ?
C3 C4 H4 119.6 . . ?
C5 C4 C3 120.81(13) . . ?
C5 C4 H4 119.6 . . ?
C4 C5 H5 119.7 . . ?
C4 C5 C6 120.63(13) . . ?
C6 C5 H5 119.7 . . ?
N1 C6 C1 123.82(12) . . ?
N1 C6 C5 118.04(12) . . ?
C5 C6 C1 118.14(13) . . ?
N1 C7 H7 118.5 . . ?
N1 C7 C8 123.00(13) . . ?
C8 C7 H7 118.5 . . ?
C7 C8 C11 136.55(13) . . ?
C9 C8 C7 117.63(12) . . ?
C9 C8 C11 105.81(11) . . ?
O1 C9 C1 124.60(12) . . ?
O1 C9 C8 112.48(11) . . ?
C8 C9 C1 122.92(12) . . ?
O1 C10 C11 111.31(11) . . ?
C15 C10 O1 125.23(12) . . ?
C15 C10 C11 123.46(12) . . ?
C10 C11 C8 105.20(11) . . ?
C12 C11 C8 136.00(12) . . ?
C12 C11 C10 118.80(12) . . ?
C11 C12 H12 120.2 . . ?
C13 C12 C11 119.67(12) . . ?
C13 C12 H12 120.2 . . ?
C12 C13 C14 119.39(12) . . ?
C12 C13 C16 119.97(12) . . ?
C14 C13 C16 120.61(12) . . ?
C13 C14 H14 118.8 . . ?
C15 C14 C13 122.31(13) . . ?
C15 C14 H14 118.8 . . ?
C10 C15 C14 116.37(13) . . ?
C10 C15 H15 121.8 . . ?
C14 C15 H15 121.8 . . ?
C13 C16 H16A 109.1 . . ?
C13 C16 H16B 109.1 . . ?
C13 C16 C17 112.29(11) . . ?
H16A C16 H16B 107.9 . . ?
C17 C16 H16A 109.1 . . ?
C17 C16 H16B 109.1 . . ?
C16 C17 H17A 109.3 . . ?
C16 C17 H17B 109.3 . . ?
H17A C17 H17B 108.0 . . ?
C18 C17 C16 111.62(11) . . ?
C18 C17 H17A 109.3 . . ?
C18 C17 H17B 109.3 . . ?
C19 C18 C17 121.19(12) . . ?
C19 C18 C23 118.32(12) . . ?
C23 C18 C17 120.46(12) . . ?
C18 C19 H19 119.5 . . ?
C20 C19 C18 120.94(13) . . ?
C20 C19 H19 119.5 . . ?
C19 C20 H20 120.0 . . ?
C21 C20 C19 120.03(13) . . ?
C21 C20 H20 120.0 . . ?
C20 C21 H21 120.2 . . ?
C22 C21 C20 119.63(13) . . ?
C22 C21 H21 120.2 . . ?
C21 C22 H22 120.0 . . ?
C21 C22 C23 120.04(13) . . ?
C23 C22 H22 120.0 . . ?
C18 C23 H23 119.5 . . ?
C22 C23 C18 121.03(13) . . ?
C22 C23 H23 119.5 . . ?

loop_
_geom_bond_atom_site_label_1
_geom_bond_atom_site_label_2
_geom_bond_distance
_geom_bond_site_symmetry_2
_geom_bond_publ_flag
O1 C9 1.3679(15) . ?
O1 C10 1.3894(15) . ?
N1 C6 1.3793(18) . ?
N1 C7 1.3122(19) . ?
C1 C2 1.4137(19) . ?
C1 C6 1.4246(19) . ?
C1 C9 1.4037(18) . ?
C2 H2 0.9500 . ?
C2 C3 1.3703(19) . ?
C3 H3 0.9500 . ?
C3 C4 1.411(2) . ?
C4 H4 0.9500 . ?
C4 C5 1.371(2) . ?
C5 H5 0.9500 . ?
C5 C6 1.412(2) . ?
C7 H7 0.9500 . ?
C7 C8 1.4123(19) . ?
C8 C9 1.3797(18) . ?
C8 C11 1.4480(19) . ?
C10 C11 1.3974(18) . ?
C10 C15 1.3792(19) . ?
C11 C12 1.3957(18) . ?
C12 H12 0.9500 . ?
C12 C13 1.3882(19) . ?
C13 C14 1.406(2) . ?
C13 C16 1.5105(18) . ?
C14 H14 0.9500 . ?
C14 C15 1.3920(19) . ?
C15 H15 0.9500 . ?
C16 H16A 0.9900 . ?
C16 H16B 0.9900 . ?
C16 C17 1.5384(18) . ?
C17 H17A 0.9900 . ?
C17 H17B 0.9900 . ?
C17 C18 1.5071(18) . ?
C18 C19 1.3906(19) . ?
C18 C23 1.3937(19) . ?
C19 H19 0.9500 . ?
C19 C20 1.3903(19) . ?
C20 H20 0.9500 . ?
C20 C21 1.389(2) . ?
C21 H21 0.9500 . ?
C21 C22 1.384(2) . ?
C22 H22 0.9500 . ?
C22 C23 1.389(2) . ?
C23 H23 0.9500 . ?

loop_
_geom_torsion_atom_site_label_1
_geom_torsion_atom_site_label_2
_geom_torsion_atom_site_label_3
_geom_torsion_atom_site_label_4
_geom_torsion
_geom_torsion_site_symmetry_1
_geom_torsion_site_symmetry_2
_geom_torsion_site_symmetry_3
_geom_torsion_site_symmetry_4
_geom_torsion_publ_flag
O1 C10 C11 C8 -0.31(14) . . . . ?
O1 C10 C11 C12 179.47(11) . . . . ?
O1 C10 C15 C14 179.75(12) . . . . ?
N1 C7 C8 C9 -0.2(2) . . . . ?
N1 C7 C8 C11 178.39(14) . . . . ?
C1 C2 C3 C4 0.08(19) . . . . ?
C2 C1 C6 N1 -179.55(12) . . . . ?
C2 C1 C6 C5 0.79(19) . . . . ?
C2 C1 C9 O1 0.4(2) . . . . ?
C2 C1 C9 C8 -179.45(12) . . . . ?
C2 C3 C4 C5 0.5(2) . . . . ?
C3 C4 C5 C6 -0.4(2) . . . . ?
C4 C5 C6 N1 -179.94(12) . . . . ?
C4 C5 C6 C1 -0.25(19) . . . . ?
C6 N1 C7 C8 1.2(2) . . . . ?
C6 C1 C2 C3 -0.71(19) . . . . ?
C6 C1 C9 O1 -179.09(11) . . . . ?
C6 C1 C9 C8 1.04(18) . . . . ?
C7 N1 C6 C1 -1.10(19) . . . . ?
C7 N1 C6 C5 178.56(12) . . . . ?
C7 C8 C9 O1 179.16(11) . . . . ?
C7 C8 C9 C1 -0.96(19) . . . . ?
C7 C8 C11 C10 -178.64(15) . . . . ?
C7 C8 C11 C12 1.6(3) . . . . ?
C8 C11 C12 C13 -179.43(14) . . . . ?
C9 O1 C10 C11 0.39(14) . . . . ?
C9 O1 C10 C15 -179.78(13) . . . . ?
C9 C1 C2 C3 179.81(13) . . . . ?
C9 C1 C6 N1 0.00(18) . . . . ?
C9 C1 C6 C5 -179.67(12) . . . . ?
C9 C8 C11 C10 0.10(14) . . . . ?
C9 C8 C11 C12 -179.62(14) . . . . ?
C10 O1 C9 C1 179.80(12) . . . . ?
C10 O1 C9 C8 -0.32(14) . . . . ?
C10 C11 C12 C13 0.87(18) . . . . ?
C11 C8 C9 O1 0.14(14) . . . . ?
C11 C8 C9 C1 -179.98(12) . . . . ?
C11 C10 C15 C14 -0.4(2) . . . . ?
C11 C12 C13 C14 -0.57(19) . . . . ?
C11 C12 C13 C16 177.40(12) . . . . ?
C12 C13 C14 C15 -0.3(2) . . . . ?
C12 C13 C16 C17 -93.23(15) . . . . ?
C13 C14 C15 C10 0.7(2) . . . . ?
C13 C16 C17 C18 175.75(11) . . . . ?
C14 C13 C16 C17 84.72(16) . . . . ?
C15 C10 C11 C8 179.86(13) . . . . ?
C15 C10 C11 C12 -0.4(2) . . . . ?
C16 C13 C14 C15 -178.22(13) . . . . ?
C16 C17 C18 C19 97.61(15) . . . . ?
C16 C17 C18 C23 -80.43(16) . . . . ?
C17 C18 C19 C20 -178.07(12) . . . . ?
C17 C18 C23 C22 178.44(13) . . . . ?
C18 C19 C20 C21 -0.6(2) . . . . ?
C19 C18 C23 C22 0.3(2) . . . . ?
C19 C20 C21 C22 0.8(2) . . . . ?
C20 C21 C22 C23 -0.5(2) . . . . ?
C21 C22 C23 C18 -0.1(2) . . . . ?
C23 C18 C19 C20 0.0(2) . . . . ?

loop_
_exptl_oxdiff_crystal_face_indexfrac_h
_exptl_oxdiff_crystal_face_indexfrac_k
_exptl_oxdiff_crystal_face_indexfrac_l
_exptl_oxdiff_crystal_face_x
_exptl_oxdiff_crystal_face_y
_exptl_oxdiff_crystal_face_z
-0.0043 -0.9862 4.9968 0.1207 0.6096 -0.0079
0.0043 0.9862 -4.9968 -0.1207 -0.6096 0.0079
1.9985 5.0008 0.0078 0.0553 -0.0177 -0.6984
-1.9985 -5.0008 -0.0078 -0.0553 0.0177 0.6984
0.0000 -0.9995 0.0002 0.0496 -0.0043 0.0270
-0.0000 0.9995 -0.0002 -0.0496 0.0043 -0.0270
